data_1569906
loop_
_publ_author_name
'Jiang, Bo'
'Gui, Wu-Tao'
'Wang, Hao-Tian'
'Xie, Ke'
'Chen, Zhi-Chao'
'Zhu, Lei'
'Ouyang, Qin'
'Du, Wei'
'Chen, Ying-Chun'

_publ_section_title
;
 Asymmetric Friedel-Crafts reaction of unsaturated carbonyl-tethered
 heteroarenes <i>via</i> vinylogous activation of
 Pd<sup>0</sup>-&#x3c0;-Lewis base catalysis.
;
_journal_issue 39
_journal_name_full 'Chemical science'
_journal_page_first 10867
_journal_page_last 10874
_journal_paper_doi 10.1039/d3sc03996j
_journal_volume 14
_journal_year 2023
_chemical_absolute_configuration ad
_chemical_formula_moiety 'C20 H18.85 N2 O4 S2, C20 H19.574 N2 O4 S2'
_chemical_formula_sum 'C40 H38 N4 O8 S4'
_chemical_formula_weight 830.98
_space_group_crystal_system monoclinic
_space_group_IT_number 4
_space_group_name_Hall 'P 2yb'
_space_group_name_H-M_alt 'P 1 21 1'
_atom_sites_solution_hydrogens mixed
_atom_sites_solution_primary dual
_audit_creation_date 2022-07-11
_audit_creation_method
;
Olex2 1.3
(compiled 2020.11.12 svn.r5f609507 for OlexSys, GUI svn.r6408)
;
_audit_update_record
;
2023-03-27 deposited with the CCDC.	2023-09-18 downloaded from the CCDC.
;
_cell_angle_alpha 90
_cell_angle_beta 101.792(2)
_cell_angle_gamma 90
_cell_formula_units_Z 2
_cell_length_a 10.1003(4)
_cell_length_b 15.1715(5)
_cell_length_c 13.9176(5)
_cell_measurement_reflns_used 9964
_cell_measurement_temperature 184(2)
_cell_measurement_theta_max 27.201
_cell_measurement_theta_min 2.459
_cell_volume 2087.68(13)
_computing_cell_refinement 'SAINT V8.40B (?, 2016)'
_computing_data_reduction 'SAINT V8.40B (?, 2016)'
_computing_molecular_graphics 'Olex2 1.3 (Dolomanov et al., 2009)'
_computing_publication_material 'Olex2 1.3 (Dolomanov et al., 2009)'
_computing_structure_refinement 'SHELXL 2014/7 (Sheldrick, 2015)'
_computing_structure_solution 'SHELXT 2018/2 (Sheldrick, 2018)'
_diffrn_ambient_temperature 184.0
_diffrn_measured_fraction_theta_full 1.000
_diffrn_measured_fraction_theta_max 0.998
_diffrn_measurement_device_type 'Bruker APEX-II CCD'
_diffrn_measurement_method '\f and \w scans'
_diffrn_radiation_type MoK\a
_diffrn_radiation_wavelength 0.71073
_diffrn_reflns_av_R_equivalents 0.0821
_diffrn_reflns_av_unetI/netI 0.0654
_diffrn_reflns_Laue_measured_fraction_full 1.000
_diffrn_reflns_Laue_measured_fraction_max 0.998
_diffrn_reflns_limit_h_max 13
_diffrn_reflns_limit_h_min -13
_diffrn_reflns_limit_k_max 19
_diffrn_reflns_limit_k_min -19
_diffrn_reflns_limit_l_max 18
_diffrn_reflns_limit_l_min -18
_diffrn_reflns_number 37794
_diffrn_reflns_point_group_measured_fraction_full 0.999
_diffrn_reflns_point_group_measured_fraction_max 0.994
_diffrn_reflns_theta_full 25.242
_diffrn_reflns_theta_max 27.543
_diffrn_reflns_theta_min 2.009
_diffrn_source_current 1.41
_diffrn_source_power 0.0705
_diffrn_source_voltage 50.0
_diffrn_standards_number 0
_exptl_absorpt_coefficient_mu 0.283
_exptl_absorpt_correction_T_max 0.7456
_exptl_absorpt_correction_T_min 0.6939
_exptl_absorpt_correction_type multi-scan
_exptl_absorpt_process_details
;
SADABS-2016/2 (Bruker,2016/2) was used for absorption correction.
wR2(int) was 0.1117 before and 0.0709 after correction.
The Ratio of minimum to maximum transmission is 0.9307.
The \l/2 correction factor is Not present.
;
_exptl_crystal_colour 'clear reddish red'
_exptl_crystal_colour_lustre clear
_exptl_crystal_colour_modifier reddish
_exptl_crystal_colour_primary red
_exptl_crystal_density_diffrn 1.322
_exptl_crystal_description block
_exptl_crystal_F_000 868
_exptl_crystal_size_max 0.38
_exptl_crystal_size_mid 0.24
_exptl_crystal_size_min 0.11
_refine_diff_density_max 0.530
_refine_diff_density_min -0.530
_refine_diff_density_rms 0.047
_refine_ls_abs_structure_details
;
 Flack x determined using 2669 quotients [(I+)-(I-)]/[(I+)+(I-)]
 (Parsons, Flack and Wagner, Acta Cryst. B69 (2013) 249-259).
;
_refine_ls_abs_structure_Flack -0.01(4)
_refine_ls_extinction_method none
_refine_ls_goodness_of_fit_ref 1.030
_refine_ls_hydrogen_treatment constr
_refine_ls_matrix_type full
_refine_ls_number_parameters 562
_refine_ls_number_reflns 9567
_refine_ls_number_restraints 38
_refine_ls_restrained_S_all 1.034
_refine_ls_R_factor_all 0.0789
_refine_ls_R_factor_gt 0.0537
_refine_ls_shift/su_max 0.000
_refine_ls_shift/su_mean 0.000
_refine_ls_structure_factor_coef Fsqd
_refine_ls_weighting_details 'w=1/[\s^2^(Fo^2^)+(0.0401P)^2^+1.0088P] where P=(Fo^2^+2Fc^2^)/3'
_refine_ls_weighting_scheme calc
_refine_ls_wR_factor_gt 0.1156
_refine_ls_wR_factor_ref 0.1273
_reflns_Friedel_coverage 0.919
_reflns_Friedel_fraction_full 0.998
_reflns_Friedel_fraction_max 0.989
_reflns_number_gt 7247
_reflns_number_total 9567
_reflns_threshold_expression 'I > 2\s(I)'
_cod_data_source_file d3sc03996j2.cif
_cod_data_source_block 11g
_cod_depositor_comments 'Adding full bibliography for 1569903--1569908.cif.'
_cod_database_code 1569906
_shelx_shelxl_version_number 2014/7
_shelx_space_group_comment
;
The symmetry employed for this shelxl refinement is uniquely defined
by the following loop, which should always be used as a source of
symmetry information in preference to the above space-group names.
They are only intended as comments.
;
_shelx_estimated_absorpt_t_max 0.970
_shelx_estimated_absorpt_t_min 0.900
_olex2_refinement_description
;
1. Fixed Uiso
 At 1.2 times of:
  All C(H) groups, {H21,H21A,H21B} of C21, All C(H,H) groups, All N(H) groups
 At 1.5 times of:
  {H11A,H11B,H11C} of C11, {H41A,H41B,H41C} of C41, {H11D,H11E,H11F} of C11A,
  {H41D,H41E,H41F} of C41A
2. Rigid bond restraints
 C11A, C11
 with sigma for 1-2 distances of 0.01 and sigma for 1-3 distances of 0.01
 C3, C3A
 with sigma for 1-2 distances of 0.01 and sigma for 1-3 distances of 0.01
 S1, C40
 with sigma for 1-2 distances of 0.01 and sigma for 1-3 distances of 0.01
3. Uiso/Uaniso restraints and constraints
C11A \\sim C11: within 2A with sigma of 0.01 and sigma for terminal atoms of
0.02 within 2A
C3 \\sim C3A: within 2A with sigma of 0.01 and sigma for terminal atoms of 0.02
within 2A
S1 \\sim C40: within 2A with sigma of 0.01 and sigma for terminal atoms of 0.02
within 2A
Uanis(C11A) \\sim Ueq: with sigma of 0.01 and sigma for terminal atoms of 0.02
Uanis(C3) \\sim Ueq, Uanis(C3A) \\sim Ueq: with sigma of 0.01 and sigma for
terminal atoms of 0.02
Uanis(C2A) = Uanis(C2)
4. Others
 Sof(H21A)=Sof(H21B)=Sof(C41A)=Sof(H41D)=Sof(H41E)=Sof(H41F)=1-FVAR(1)
 Sof(H21)=Sof(C41)=Sof(H41A)=Sof(H41B)=Sof(H41C)=FVAR(1)
 Sof(N3A)=Sof(H3A)=1-FVAR(2)
 Sof(N3)=Sof(H3)=Sof(H4)=FVAR(2)
 Sof(C3A)=Sof(H3AA)=Sof(H3AB)=1-FVAR(3)
 Sof(C3)=Sof(H3B)=Sof(H3C)=FVAR(3)
 Sof(C11A)=Sof(H11D)=Sof(H11E)=Sof(H11F)=1-FVAR(4)
 Sof(C11)=Sof(H11A)=Sof(H11B)=Sof(H11C)=FVAR(4)
 Sof(H12A)=Sof(S1A)=1-FVAR(5)
 Sof(S1)=FVAR(5)
 Sof(H1)=Sof(C2A)=Sof(H2A)=1-FVAR(6)
 Sof(C2)=Sof(H12)=FVAR(6)
5.a Riding coordinates:
 C11A(H11D,H11E,H11F)
5.b Ternary CH refined with riding coordinates:
 C4(H4), C27(H27)
5.c Secondary CH2 refined with riding coordinates:
 C21(H21A,H21B), C3(H3B,H3C), C3A(H3AA,H3AB)
5.d Aromatic/amide H refined with riding coordinates:
 N7(H7), N4(H4A), N1(H1A), C1(H1), N3(H3), C7(H7A), C8(H8), C12(H12A),
 C12(H12), C14(H14), C15(H15), C16(H16), C17(H17), C18(H18), C19(H19), C20(H20),
  C21(H21), C23(H23), C24(H24), C29(H29), C30(H30), C31(H31), C32(H32),
 C33(H33), C35(H35), C36(H36), C37(H37), C38(H38), C39(H39), N3A(H3A), C2A(H2A)
5.e Idealised Me refined as rotating group:
 C11(H11A,H11B,H11C), C41(H41A,H41B,H41C), C41A(H41D,H41E,H41F)
;
_olex2_submission_special_instructions 'No special instructions were received'

loop_
_space_group_symop_operation_xyz
'x, y, z'
'-x, y+1/2, -z'

loop_
_atom_site_label
_atom_site_type_symbol
_atom_site_fract_x
_atom_site_fract_y
_atom_site_fract_z
_atom_site_U_iso_or_equiv
_atom_site_adp_type
_atom_site_occupancy
_atom_site_site_symmetry_order
_atom_site_calc_flag
_atom_site_refinement_flags_posn
_atom_site_refinement_flags_adp
_atom_site_refinement_flags_occupancy
_atom_site_disorder_assembly
_atom_site_disorder_group
S4 S 0.75586(13) 0.45515(8) 0.81150(12) 0.0551(4) Uani 1 1 d . . . . .
S2 S -0.24732(10) 0.54522(7) 0.17243(8) 0.0342(2) Uani 1 1 d . . . . .
S3 S -0.06516(17) 0.68508(11) 0.27754(14) 0.0735(5) Uani 1 1 d . . . . .
S1 S 0.5493(10) 0.3329(6) 0.6860(8) 0.071(2) Uani 0.542(16) 1 d . U P A 1
O7 O -0.3168(3) 0.5581(2) 0.2510(2) 0.0441(8) Uani 1 1 d . . . . .
O4 O -0.3221(3) 0.5345(2) 0.0745(2) 0.0494(8) Uani 1 1 d . . . . .
N7 N 0.3491(4) 0.5135(2) 0.7205(3) 0.0382(9) Uani 1 1 d . . . . .
H7 H 0.3600 0.5328 0.6630 0.046 Uiso 1 1 calc R U . . .
O2 O 0.0118(4) 0.4403(3) 0.3982(2) 0.0588(10) Uani 1 1 d . . . . .
O8 O 0.8608(5) 0.4415(3) 0.8949(3) 0.0713(12) Uani 1 1 d . . . . .
N4 N -0.1557(4) 0.4587(2) 0.2007(2) 0.0329(8) Uani 1 1 d . . . . .
H4A H -0.1568 0.4314 0.2563 0.040 Uiso 1 1 calc R U . . .
O5 O 0.4689(5) 0.5660(4) 0.5603(3) 0.0908(18) Uani 1 1 d . . . . .
O1 O -0.0592(5) 0.3614(4) 0.5133(3) 0.0902(17) Uani 1 1 d . . . . .
C2 C 0.604(4) 0.3164(17) 0.854(3) 0.044(3) Uani 0.29(4) 1 d . . P A 1
O3 O 0.5819(4) 0.6039(4) 0.4454(3) 0.0823(15) Uani 1 1 d . . . . .
N1 N 0.1419(4) 0.4902(2) 0.2335(3) 0.0375(9) Uani 1 1 d . . . . .
H1A H 0.1227 0.4774 0.2908 0.045 Uiso 1 1 calc R U . . .
C1 C 0.4759(7) 0.2551(4) 0.7487(7) 0.075(2) Uani 1 1 d . . . . .
H1 H 0.4102 0.2184 0.7092 0.090 Uiso 0.71(4) 1 calc R U P A 2
C40 C 0.6482(5) 0.3639(3) 0.8014(4) 0.0504(13) Uani 1 1 d . U . . .
N3 N 0.6835(5) 0.5387(3) 0.8613(3) 0.0322(14) Uani 0.686(9) 1 d . . P B 1
H3 H 0.7190 0.5582 0.9205 0.039 Uiso 0.686(9) 1 calc R U P B 1
C4 C 0.5667(5) 0.5762(3) 0.8069(5) 0.0560(14) Uani 1 1 d . . . . .
H4 H 0.5786 0.5713 0.7375 0.067 Uiso 0.686(9) 1 calc R U P B 1
C5 C 0.4361(5) 0.5272(3) 0.8069(4) 0.0413(11) Uani 1 1 d . . . . .
C6 C 0.2404(4) 0.4648(3) 0.7367(3) 0.0358(9) Uani 1 1 d . . . . .
C7 C 0.1355(5) 0.4352(3) 0.6588(3) 0.0399(11) Uani 1 1 d . . . . .
H7A H 0.0666 0.3995 0.6761 0.048 Uiso 1 1 calc R U . . .
C8 C 0.1256(5) 0.4533(4) 0.5633(3) 0.0497(12) Uani 1 1 d . . . . .
H8 H 0.1919 0.4913 0.5462 0.060 Uiso 1 1 calc R U . . .
C9 C 0.0225(6) 0.4198(4) 0.4844(4) 0.0511(13) Uani 1 1 d . . . . .
C11 C -0.2025(14) 0.2355(10) 0.4785(10) 0.130(7) Uani 0.742(16) 1 d . U P C 1
H11A H -0.1826 0.1983 0.4257 0.195 Uiso 0.742(16) 1 calc R U P C 1
H11B H -0.2922 0.2208 0.4904 0.195 Uiso 0.742(16) 1 calc R U P C 1
H11C H -0.1343 0.2254 0.5386 0.195 Uiso 0.742(16) 1 calc R U P C 1
C12 C 0.5240(7) 0.2453(4) 0.8431(6) 0.075(2) Uani 1 1 d . . . . .
H12A H 0.4872 0.2011 0.8784 0.090 Uiso 0.458(16) 1 calc R U P A 2
H12 H 0.5076 0.2021 0.8887 0.090 Uiso 0.29(4) 1 calc R U P A 1
C13 C 0.5559(4) 0.6739(3) 0.8226(3) 0.0370(10) Uani 1 1 d . . . . .
C14 C 0.5173(6) 0.7285(4) 0.7428(4) 0.0633(16) Uani 1 1 d . . . . .
H14 H 0.4982 0.7046 0.6784 0.076 Uiso 1 1 calc R U . . .
C15 C 0.5063(7) 0.8192(5) 0.7568(6) 0.081(2) Uani 1 1 d . . . . .
H15 H 0.4798 0.8568 0.7015 0.097 Uiso 1 1 calc R U . . .
C16 C 0.5327(6) 0.8541(4) 0.8479(6) 0.0650(17) Uani 1 1 d . . . . .
H16 H 0.5242 0.9157 0.8570 0.078 Uiso 1 1 calc R U . . .
C17 C 0.5712(6) 0.8008(3) 0.9257(5) 0.0629(16) Uani 1 1 d . . . . .
H17 H 0.5915 0.8254 0.9898 0.075 Uiso 1 1 calc R U . . .
C18 C 0.5818(5) 0.7107(3) 0.9141(4) 0.0480(12) Uani 1 1 d . . . . .
H18 H 0.6073 0.6741 0.9702 0.058 Uiso 1 1 calc R U . . .
C19 C 0.2611(5) 0.4498(3) 0.8357(3) 0.0412(10) Uani 1 1 d . . . . .
H19 H 0.2024 0.4185 0.8688 0.049 Uiso 1 1 calc R U . . .
C20 C 0.3843(5) 0.4889(3) 0.8796(4) 0.0434(11) Uani 1 1 d . . . . .
H20 H 0.4243 0.4888 0.9476 0.052 Uiso 1 1 calc R U . . .
C21 C 0.7035(9) 0.6197(8) 0.5215(6) 0.121(4) Uani 1 1 d . . . . .
H21 H 0.7017 0.6141 0.5892 0.145 Uiso 0.43(3) 1 calc R U P D 1
H21A H 0.6890 0.5979 0.5856 0.145 Uiso 0.57(3) 1 calc R U P D 2
H21B H 0.7813 0.5876 0.5051 0.145 Uiso 0.57(3) 1 calc R U P D 2
C22 C 0.4739(6) 0.5737(4) 0.4735(4) 0.0637(17) Uani 1 1 d . . . . .
C23 C 0.3631(5) 0.5524(4) 0.3945(4) 0.0562(15) Uani 1 1 d . . . . .
H23 H 0.2816 0.5330 0.4117 0.067 Uiso 1 1 calc R U . . .
C24 C 0.3648(5) 0.5574(3) 0.2992(3) 0.0422(11) Uani 1 1 d . . . . .
H24 H 0.4445 0.5803 0.2822 0.051 Uiso 1 1 calc R U . . .
C25 C 0.2583(5) 0.5315(3) 0.2203(3) 0.0375(10) Uani 1 1 d . . . . .
C26 C 0.0608(5) 0.4718(3) 0.1449(3) 0.0367(10) Uani 1 1 d . . . . .
C27 C -0.0701(5) 0.4240(3) 0.1357(3) 0.0370(10) Uani 1 1 d . . . . .
H27 H -0.1209 0.4311 0.0665 0.044 Uiso 1 1 calc R U . . .
C28 C -0.1418(5) 0.6358(3) 0.1692(4) 0.0438(12) Uani 1 1 d . . . . .
C29 C -0.1011(6) 0.6700(4) 0.0898(5) 0.0627(16) Uani 1 1 d . . . . .
H29 H -0.1347 0.6519 0.0239 0.075 Uiso 1 1 calc R U . . .
C30 C -0.0023(7) 0.7359(4) 0.1179(7) 0.084(2) Uani 1 1 d . . . . .
H30 H 0.0402 0.7666 0.0730 0.100 Uiso 1 1 calc R U . . .
C31 C 0.0249(7) 0.7502(4) 0.2143(7) 0.086(3) Uani 1 1 d . . . . .
H31 H 0.0887 0.7928 0.2450 0.104 Uiso 1 1 calc R U . . .
C32 C 0.2478(5) 0.5403(4) 0.1207(3) 0.0459(11) Uani 1 1 d . . . . .
H32 H 0.3129 0.5667 0.0894 0.055 Uiso 1 1 calc R U . . .
C33 C 0.1236(5) 0.5032(3) 0.0731(3) 0.0426(11) Uani 1 1 d . . . . .
H33 H 0.0897 0.5005 0.0043 0.051 Uiso 1 1 calc R U . . .
C34 C -0.0533(5) 0.3251(3) 0.1565(3) 0.0372(10) Uani 1 1 d . . . . .
C35 C 0.0720(5) 0.2847(3) 0.1747(4) 0.0509(13) Uani 1 1 d . . . . .
H35 H 0.1517 0.3184 0.1763 0.061 Uiso 1 1 calc R U . . .
C36 C 0.0804(6) 0.1941(4) 0.1907(5) 0.0632(16) Uani 1 1 d . . . . .
H36 H 0.1666 0.1664 0.2032 0.076 Uiso 1 1 calc R U . . .
C37 C -0.0322(6) 0.1445(3) 0.1888(5) 0.0619(16) Uani 1 1 d . . . . .
H37 H -0.0244 0.0828 0.2005 0.074 Uiso 1 1 calc R U . . .
C38 C -0.1560(6) 0.1835(3) 0.1701(5) 0.0671(17) Uani 1 1 d . . . . .
H38 H -0.2351 0.1488 0.1674 0.080 Uiso 1 1 calc R U . . .
C39 C -0.1669(5) 0.2739(3) 0.1552(4) 0.0537(13) Uani 1 1 d . . . . .
H39 H -0.2535 0.3009 0.1439 0.064 Uiso 1 1 calc R U . . .
O6 O 0.7868(5) 0.4690(4) 0.7204(3) 0.0941(17) Uani 1 1 d . . . . .
C41 C 0.813(2) 0.642(3) 0.4932(15) 0.127(15) Uani 0.43(3) 1 d . . P D 1
H41A H 0.8373 0.5953 0.4506 0.191 Uiso 0.43(3) 1 calc R U P D 1
H41B H 0.8870 0.6487 0.5506 0.191 Uiso 0.43(3) 1 calc R U P D 1
H41C H 0.7992 0.6972 0.4568 0.191 Uiso 0.43(3) 1 calc R U P D 1
C41A C 0.731(3) 0.7115(16) 0.5274(19) 0.159(14) Uani 0.57(3) 1 d . . P D 2
H41D H 0.7249 0.7353 0.4612 0.239 Uiso 0.57(3) 1 calc R U P D 2
H41E H 0.8229 0.7212 0.5660 0.239 Uiso 0.57(3) 1 calc R U P D 2
H41F H 0.6657 0.7412 0.5592 0.239 Uiso 0.57(3) 1 calc R U P D 2
N3A N 0.6513(9) 0.5397(7) 0.7658(8) 0.030(3) Uani 0.314(9) 1 d . . P B 2
H3A H 0.6573 0.5598 0.7075 0.036 Uiso 0.314(9) 1 calc R U P B 2
C3 C -0.199(3) 0.356(2) 0.4415(16) 0.070(5) Uani 0.35(3) 1 d . U P C 1
H3B H -0.1955 0.3657 0.3717 0.085 Uiso 0.35(3) 1 calc R U P C 1
H3C H -0.2704 0.3928 0.4611 0.085 Uiso 0.35(3) 1 calc R U P C 1
C3A C -0.1473(15) 0.3108(12) 0.4325(9) 0.076(4) Uani 0.65(3) 1 d . U P C 2
H3AA H -0.1162 0.2497 0.4256 0.091 Uiso 0.65(3) 1 calc R U P C 2
H3AB H -0.1646 0.3417 0.3685 0.091 Uiso 0.65(3) 1 calc R U P C 2
C11A C -0.289(4) 0.319(3) 0.499(3) 0.123(11) Uani 0.258(16) 1 d . U P C 2
H11D H -0.3705 0.2918 0.4593 0.185 Uiso 0.258(16) 1 d R U P C 2
H11E H -0.3069 0.3815 0.5088 0.185 Uiso 0.258(16) 1 d R U P C 2
H11F H -0.2662 0.2894 0.5627 0.185 Uiso 0.258(16) 1 d R U P C 2
S1A S 0.6422(7) 0.3058(3) 0.8989(10) 0.083(3) Uani 0.458(16) 1 d . . P A 2
C2A C 0.543(2) 0.3346(14) 0.7133(13) 0.044(3) Uani 0.71(4) 1 d . . P A 2
H2A H 0.5228 0.3606 0.6498 0.053 Uiso 0.71(4) 1 calc R U P A 2

loop_
_atom_site_aniso_label
_atom_site_aniso_U_11
_atom_site_aniso_U_22
_atom_site_aniso_U_33
_atom_site_aniso_U_23
_atom_site_aniso_U_13
_atom_site_aniso_U_12
S4 0.0373(7) 0.0304(6) 0.1016(11) 0.0032(7) 0.0239(7) 0.0055(5)
S2 0.0288(5) 0.0313(5) 0.0424(5) 0.0019(5) 0.0066(4) -0.0007(4)
S3 0.0663(10) 0.0565(9) 0.0995(13) -0.0297(9) 0.0211(9) -0.0205(8)
S1 0.063(3) 0.069(3) 0.075(5) 0.015(3) 0.002(3) 0.004(2)
O7 0.0392(17) 0.0423(18) 0.0548(18) -0.0010(15) 0.0187(15) 0.0019(14)
O4 0.0422(19) 0.056(2) 0.0455(17) 0.0100(16) -0.0023(14) -0.0030(17)
N7 0.036(2) 0.038(2) 0.043(2) -0.0055(16) 0.0106(16) -0.0062(16)
O2 0.054(2) 0.083(3) 0.0380(18) 0.0058(18) 0.0061(16) -0.019(2)
O8 0.081(3) 0.071(3) 0.061(2) -0.013(2) 0.012(2) -0.023(2)
N4 0.037(2) 0.0332(18) 0.0285(16) 0.0016(15) 0.0071(15) 0.0032(17)
O5 0.080(3) 0.151(5) 0.046(2) -0.021(3) 0.023(2) -0.063(3)
O1 0.083(3) 0.130(4) 0.050(2) 0.017(2) -0.006(2) -0.070(3)
C2 0.051(6) 0.032(4) 0.051(8) -0.002(5) 0.017(6) -0.011(4)
O3 0.052(2) 0.137(4) 0.059(2) 0.004(2) 0.013(2) -0.047(3)
N1 0.039(2) 0.0373(19) 0.040(2) -0.0020(16) 0.0187(17) -0.0085(16)
C1 0.057(4) 0.046(3) 0.124(6) -0.013(4) 0.023(4) 0.000(3)
C40 0.043(3) 0.033(2) 0.077(4) -0.010(2) 0.017(3) 0.008(2)
N3 0.032(3) 0.028(2) 0.032(3) -0.007(2) -0.004(2) 0.000(2)
C4 0.033(3) 0.034(2) 0.098(4) -0.021(3) 0.006(3) -0.002(2)
C5 0.032(2) 0.030(2) 0.060(3) -0.012(2) 0.004(2) 0.0041(18)
C6 0.034(2) 0.035(2) 0.040(2) -0.0028(19) 0.0098(18) -0.0022(19)
C7 0.038(3) 0.041(3) 0.042(2) -0.0012(19) 0.012(2) -0.009(2)
C8 0.044(3) 0.061(3) 0.044(3) 0.001(3) 0.009(2) -0.018(3)
C9 0.049(3) 0.062(3) 0.042(3) 0.003(2) 0.008(2) -0.019(3)
C11 0.112(10) 0.125(11) 0.122(9) 0.042(8) -0.047(8) -0.079(9)
C12 0.081(5) 0.045(3) 0.109(6) -0.008(4) 0.039(5) -0.014(3)
C13 0.027(2) 0.032(2) 0.049(3) -0.0035(19) 0.0021(19) -0.0029(18)
C14 0.060(4) 0.069(4) 0.052(3) 0.003(3) -0.009(3) 0.010(3)
C15 0.062(4) 0.065(4) 0.114(6) 0.048(4) 0.011(4) 0.014(3)
C16 0.046(3) 0.033(3) 0.117(6) 0.000(3) 0.018(4) 0.001(2)
C17 0.068(4) 0.041(3) 0.080(4) -0.022(3) 0.017(3) 0.000(3)
C18 0.058(3) 0.038(2) 0.047(3) -0.004(2) 0.008(2) 0.003(2)
C19 0.044(3) 0.032(2) 0.047(3) 0.006(2) 0.009(2) 0.001(2)
C20 0.044(3) 0.037(2) 0.045(3) -0.005(2) -0.002(2) 0.006(2)
C21 0.076(6) 0.205(11) 0.075(5) 0.006(6) 0.000(4) -0.073(7)
C22 0.059(4) 0.088(4) 0.048(3) -0.008(3) 0.022(3) -0.033(3)
C23 0.050(3) 0.072(4) 0.052(3) -0.012(3) 0.024(2) -0.034(3)
C24 0.040(3) 0.041(3) 0.051(3) -0.005(2) 0.022(2) -0.012(2)
C25 0.036(2) 0.033(2) 0.048(3) -0.001(2) 0.0179(19) -0.0039(19)
C26 0.039(2) 0.032(2) 0.040(2) -0.0028(18) 0.0119(19) -0.0019(18)
C27 0.036(2) 0.037(2) 0.039(2) -0.0050(19) 0.0089(19) -0.0040(19)
C28 0.033(2) 0.028(2) 0.072(3) -0.001(2) 0.014(2) 0.0014(19)
C29 0.050(3) 0.047(3) 0.100(5) 0.002(3) 0.036(3) -0.013(3)
C30 0.072(5) 0.047(3) 0.144(7) 0.008(4) 0.052(5) -0.008(3)
C31 0.056(4) 0.048(4) 0.164(8) -0.027(5) 0.045(5) -0.024(3)
C32 0.041(3) 0.047(3) 0.055(3) 0.004(2) 0.022(2) -0.005(2)
C33 0.046(3) 0.044(3) 0.041(2) 0.002(2) 0.015(2) -0.003(2)
C34 0.037(3) 0.034(2) 0.041(2) -0.0059(19) 0.008(2) -0.0010(19)
C35 0.031(2) 0.039(2) 0.086(4) -0.005(2) 0.020(3) -0.003(2)
C36 0.041(3) 0.037(3) 0.117(5) 0.002(3) 0.026(3) 0.006(2)
C37 0.052(3) 0.029(3) 0.109(5) -0.002(3) 0.025(3) 0.000(2)
C38 0.046(3) 0.036(3) 0.123(5) -0.005(3) 0.028(3) -0.011(2)
C39 0.039(3) 0.038(3) 0.087(4) -0.005(3) 0.019(3) -0.001(2)
O6 0.076(3) 0.125(4) 0.071(3) 0.032(3) -0.009(2) -0.036(3)
C41 0.053(12) 0.25(4) 0.077(12) -0.039(16) -0.001(9) -0.038(17)
C41A 0.12(2) 0.15(2) 0.17(2) -0.036(16) -0.038(17) -0.043(16)
N3A 0.017(5) 0.016(5) 0.058(7) 0.001(5) 0.010(5) 0.000(4)
C3 0.059(9) 0.085(10) 0.064(8) 0.000(8) 0.002(7) -0.027(8)
C3A 0.065(7) 0.073(7) 0.072(6) 0.017(6) -0.027(5) -0.039(6)
C11A 0.116(19) 0.124(19) 0.117(17) -0.010(16) -0.006(15) -0.061(16)
S1A 0.070(3) 0.056(2) 0.126(7) -0.001(3) 0.025(4) -0.003(2)
C2A 0.051(6) 0.032(4) 0.051(8) -0.002(5) 0.017(6) -0.011(4)

loop_
_atom_type_symbol
_atom_type_description
_atom_type_scat_dispersion_real
_atom_type_scat_dispersion_imag
_atom_type_scat_source
C C 0.0033 0.0016 'International Tables Vol C Tables 4.2.6.8 and 6.1.1.4'
H H 0.0000 0.0000 'International Tables Vol C Tables 4.2.6.8 and 6.1.1.4'
N N 0.0061 0.0033 'International Tables Vol C Tables 4.2.6.8 and 6.1.1.4'
O O 0.0106 0.0060 'International Tables Vol C Tables 4.2.6.8 and 6.1.1.4'
S S 0.1246 0.1234 'International Tables Vol C Tables 4.2.6.8 and 6.1.1.4'

loop_
_geom_angle_atom_site_label_1
_geom_angle_atom_site_label_2
_geom_angle_atom_site_label_3
_geom_angle
_geom_angle_site_symmetry_1
_geom_angle_site_symmetry_3
_geom_angle_publ_flag
O8 S4 C40 107.4(3) . . ?
O8 S4 N3 95.0(2) . . ?
O8 S4 N3A 136.0(4) . . ?
N3 S4 C40 108.3(2) . . ?
O6 S4 O8 120.1(3) . . ?
O6 S4 C40 107.5(3) . . ?
O6 S4 N3 117.5(3) . . ?
O6 S4 N3A 77.4(4) . . ?
N3A S4 C40 103.8(4) . . ?
O7 S2 N4 105.86(19) . . ?
O7 S2 C28 108.1(2) . . ?
O4 S2 O7 120.0(2) . . ?
O4 S2 N4 107.8(2) . . ?
O4 S2 C28 105.8(2) . . ?
N4 S2 C28 109.0(2) . . ?
C31 S3 C28 89.5(3) . . ?
C1 S1 C2 56.7(8) . . ?
C1 S1 C40 86.8(6) . . ?
C40 S1 C2 30.1(6) . . ?
C5 N7 H7 125.3 . . ?
C5 N7 C6 109.4(4) . . ?
C6 N7 H7 125.3 . . ?
S2 N4 H4A 119.2 . . ?
C27 N4 S2 121.5(3) . . ?
C27 N4 H4A 119.2 . . ?
C9 O1 C3 112.3(10) . . ?
C9 O1 C3A 115.2(6) . . ?
C1 C2 S1 46.8(9) . . ?
C40 C2 S1 49.3(14) . . ?
C40 C2 C1 96(2) . . ?
C40 C2 C12 136(3) . . ?
C12 C2 S1 87.8(18) . . ?
C12 C2 C1 41.3(11) . . ?
C22 O3 C21 117.8(5) . . ?
C25 N1 H1A 125.0 . . ?
C26 N1 H1A 125.0 . . ?
C26 N1 C25 110.1(4) . . ?
S1 C1 C2 76.5(8) . . ?
C12 C1 S1 118.3(7) . . ?
C12 C1 C2 42.3(10) . . ?
C12 C1 H1 125.7 . . ?
C12 C1 C2A 108.5(9) . . ?
C2A C1 H1 125.7 . . ?
S4 C40 S1 120.6(5) . . ?
C2 C40 S4 138.1(16) . . ?
C2 C40 S1 100.6(17) . . ?
S1A C40 S4 119.3(5) . . ?
C2A C40 S4 128.3(8) . . ?
C2A C40 S1A 112.0(9) . . ?
S4 N3 H3 120.8 . . ?
C4 N3 S4 118.5(4) . . ?
C4 N3 H3 120.8 . . ?
N3 C4 H4 103.9 . . ?
N3 C4 C5 116.2(5) . . ?
N3 C4 C13 113.8(4) . . ?
C5 C4 H4 103.9 . . ?
C13 C4 H4 103.9 . . ?
C13 C4 C5 113.3(4) . . ?
N3A C4 C5 117.3(6) . . ?
N3A C4 C13 125.4(7) . . ?
N7 C5 C4 118.9(5) . . ?
N7 C5 C20 108.4(4) . . ?
C20 C5 C4 132.6(5) . . ?
N7 C6 C7 122.6(4) . . ?
C19 C6 N7 106.8(4) . . ?
C19 C6 C7 130.5(4) . . ?
C6 C7 H7A 117.2 . . ?
C8 C7 C6 125.6(4) . . ?
C8 C7 H7A 117.2 . . ?
C7 C8 H8 117.3 . . ?
C7 C8 C9 125.3(5) . . ?
C9 C8 H8 117.3 . . ?
O2 C9 O1 122.1(5) . . ?
O2 C9 C8 124.2(5) . . ?
O1 C9 C8 113.7(4) . . ?
H11A C11 H11B 109.5 . . ?
H11A C11 H11C 109.5 . . ?
H11B C11 H11C 109.5 . . ?
C3 C11 H11A 109.5 . . ?
C3 C11 H11B 109.5 . . ?
C3 C11 H11C 109.5 . . ?
C2 C12 H12 131.8 . . ?
C1 C12 C2 96.3(18) . . ?
C1 C12 H12A 119.5 . . ?
C1 C12 H12 131.8 . . ?
C1 C12 S1A 121.0(8) . . ?
S1A C12 H12A 119.5 . . ?
C14 C13 C4 119.5(5) . . ?
C18 C13 C4 122.1(4) . . ?
C18 C13 C14 118.3(5) . . ?
C13 C14 H14 120.1 . . ?
C13 C14 C15 119.9(6) . . ?
C15 C14 H14 120.1 . . ?
C14 C15 H15 119.7 . . ?
C16 C15 C14 120.7(6) . . ?
C16 C15 H15 119.7 . . ?
C15 C16 H16 120.3 . . ?
C17 C16 C15 119.4(5) . . ?
C17 C16 H16 120.3 . . ?
C16 C17 H17 119.4 . . ?
C16 C17 C18 121.1(6) . . ?
C18 C17 H17 119.4 . . ?
C13 C18 C17 120.5(5) . . ?
C13 C18 H18 119.7 . . ?
C17 C18 H18 119.7 . . ?
C6 C19 H19 126.0 . . ?
C6 C19 C20 107.9(4) . . ?
C20 C19 H19 126.0 . . ?
C5 C20 C19 107.4(4) . . ?
C5 C20 H20 126.3 . . ?
C19 C20 H20 126.3 . . ?
O3 C21 H21 121.2 . . ?
O3 C21 H21A 109.8 . . ?
O3 C21 H21B 109.8 . . ?
H21A C21 H21B 108.3 . . ?
C41 C21 O3 117.7(10) . . ?
C41 C21 H21 121.2 . . ?
C41A C21 O3 109.2(12) . . ?
C41A C21 H21A 109.8 . . ?
C41A C21 H21B 109.8 . . ?
O5 C22 O3 122.0(5) . . ?
O5 C22 C23 123.4(5) . . ?
O3 C22 C23 114.6(5) . . ?
C22 C23 H23 117.2 . . ?
C24 C23 C22 125.6(5) . . ?
C24 C23 H23 117.2 . . ?
C23 C24 H24 116.9 . . ?
C23 C24 C25 126.1(4) . . ?
C25 C24 H24 116.9 . . ?
N1 C25 C24 123.5(4) . . ?
C32 C25 N1 106.7(4) . . ?
C32 C25 C24 129.8(4) . . ?
N1 C26 C27 122.4(4) . . ?
N1 C26 C33 107.8(4) . . ?
C33 C26 C27 129.8(4) . . ?
N4 C27 C26 113.3(4) . . ?
N4 C27 H27 107.6 . . ?
N4 C27 C34 106.9(4) . . ?
C26 C27 H27 107.6 . . ?
C26 C27 C34 113.5(4) . . ?
C34 C27 H27 107.6 . . ?
S3 C28 S2 119.2(3) . . ?
C29 C28 S2 127.6(4) . . ?
C29 C28 S3 113.0(4) . . ?
C28 C29 H29 124.5 . . ?
C28 C29 C30 111.1(6) . . ?
C30 C29 H29 124.5 . . ?
C29 C30 H30 123.7 . . ?
C31 C30 C29 112.6(6) . . ?
C31 C30 H30 123.7 . . ?
S3 C31 H31 123.1 . . ?
C30 C31 S3 113.8(5) . . ?
C30 C31 H31 123.1 . . ?
C25 C32 H32 125.9 . . ?
C25 C32 C33 108.2(4) . . ?
C33 C32 H32 125.9 . . ?
C26 C33 C32 107.2(4) . . ?
C26 C33 H33 126.4 . . ?
C32 C33 H33 126.4 . . ?
C35 C34 C27 122.0(4) . . ?
C39 C34 C27 119.3(4) . . ?
C39 C34 C35 118.7(4) . . ?
C34 C35 H35 120.3 . . ?
C34 C35 C36 119.4(5) . . ?
C36 C35 H35 120.3 . . ?
C35 C36 H36 119.3 . . ?
C37 C36 C35 121.3(5) . . ?
C37 C36 H36 119.3 . . ?
C36 C37 H37 120.1 . . ?
C38 C37 C36 119.7(5) . . ?
C38 C37 H37 120.1 . . ?
C37 C38 H38 120.0 . . ?
C37 C38 C39 120.0(5) . . ?
C39 C38 H38 120.0 . . ?
C34 C39 C38 120.9(5) . . ?
C34 C39 H39 119.6 . . ?
C38 C39 H39 119.6 . . ?
C21 C41 H41A 109.5 . . ?
C21 C41 H41B 109.5 . . ?
C21 C41 H41C 109.5 . . ?
H41A C41 H41B 109.5 . . ?
H41A C41 H41C 109.5 . . ?
H41B C41 H41C 109.5 . . ?
C21 C41A H41D 109.5 . . ?
C21 C41A H41E 109.5 . . ?
C21 C41A H41F 109.5 . . ?
H41D C41A H41E 109.5 . . ?
H41D C41A H41F 109.5 . . ?
H41E C41A H41F 109.5 . . ?
S4 N3A H3A 116.8 . . ?
C4 N3A S4 126.4(9) . . ?
C4 N3A H3A 116.8 . . ?
O1 C3 C11 86.5(16) . . ?
O1 C3 H3B 114.2 . . ?
O1 C3 H3C 114.2 . . ?
C11 C3 H3B 114.2 . . ?
C11 C3 H3C 114.2 . . ?
H3B C3 H3C 111.4 . . ?
O1 C3A H3AA 113.7 . . ?
O1 C3A H3AB 113.7 . . ?
O1 C3A C11A 89.6(14) . . ?
H3AA C3A H3AB 111.0 . . ?
C11A C3A H3AA 113.7 . . ?
C11A C3A H3AB 113.7 . . ?
C3A C11A H11D 109.5 . . ?
C3A C11A H11E 108.2 . . ?
C3A C11A H11F 110.6 . . ?
H11D C11A H11E 109.5 . . ?
H11D C11A H11F 109.5 . . ?
H11E C11A H11F 109.5 . . ?
C12 S1A C40 93.3(9) . . ?
C1 C2A C40 104.9(12) . . ?
C1 C2A H2A 127.6 . . ?
C40 C2A H2A 127.6 . . ?

loop_
_geom_bond_atom_site_label_1
_geom_bond_atom_site_label_2
_geom_bond_distance
_geom_bond_site_symmetry_2
_geom_bond_publ_flag
S4 O8 1.418(4) . ?
S4 C40 1.748(6) . ?
S4 N3 1.682(5) . ?
S4 O6 1.382(5) . ?
S4 N3A 1.701(10) . ?
S2 O7 1.428(3) . ?
S2 O4 1.426(3) . ?
S2 N4 1.608(4) . ?
S2 C28 1.745(5) . ?
S3 C28 1.719(5) . ?
S3 C31 1.704(8) . ?
S1 C2 2.30(3) . ?
S1 C1 1.723(13) . ?
S1 C40 1.773(12) . ?
N7 H7 0.8800 . ?
N7 C5 1.352(6) . ?
N7 C6 1.380(5) . ?
O2 C9 1.222(6) . ?
N4 H4A 0.8800 . ?
N4 C27 1.471(6) . ?
O5 C22 1.226(6) . ?
O1 C9 1.328(6) . ?
O1 C3 1.56(2) . ?
O1 C3A 1.495(11) . ?
C2 C1 1.98(3) . ?
C2 C40 1.17(3) . ?
C2 C12 1.34(2) . ?
O3 C21 1.468(8) . ?
O3 C22 1.314(6) . ?
N1 H1A 0.8800 . ?
N1 C25 1.377(5) . ?
N1 C26 1.363(6) . ?
C1 H1 0.9500 . ?
C1 C12 1.314(10) . ?
C1 C2A 1.51(2) . ?
C40 S1A 1.630(13) . ?
C40 C2A 1.52(2) . ?
N3 H3 0.8800 . ?
N3 C4 1.387(7) . ?
C4 H4 1.0000 . ?
C4 C5 1.515(7) . ?
C4 C13 1.505(6) . ?
C4 N3A 1.250(11) . ?
C5 C20 1.360(7) . ?
C6 C7 1.424(6) . ?
C6 C19 1.371(6) . ?
C7 H7A 0.9500 . ?
C7 C8 1.342(6) . ?
C8 H8 0.9500 . ?
C8 C9 1.442(7) . ?
C11 H11A 0.9800 . ?
C11 H11B 0.9800 . ?
C11 H11C 0.9800 . ?
C11 C3 1.90(3) . ?
C12 H12A 0.9500 . ?
C12 H12 0.9500 . ?
C12 S1A 1.579(11) . ?
C13 C14 1.376(7) . ?
C13 C18 1.366(7) . ?
C14 H14 0.9500 . ?
C14 C15 1.398(9) . ?
C15 H15 0.9500 . ?
C15 C16 1.349(10) . ?
C16 H16 0.9500 . ?
C16 C17 1.344(9) . ?
C17 H17 0.9500 . ?
C17 C18 1.383(7) . ?
C18 H18 0.9500 . ?
C19 H19 0.9500 . ?
C19 C20 1.400(7) . ?
C20 H20 0.9500 . ?
C21 H21 0.9500 . ?
C21 H21A 0.9900 . ?
C21 H21B 0.9900 . ?
C21 C41 1.29(2) . ?
C21 C41A 1.42(2) . ?
C22 C23 1.436(7) . ?
C23 H23 0.9500 . ?
C23 C24 1.332(6) . ?
C24 H24 0.9500 . ?
C24 C25 1.426(6) . ?
C25 C32 1.375(6) . ?
C26 C27 1.490(6) . ?
C26 C33 1.373(6) . ?
C27 H27 1.0000 . ?
C27 C34 1.532(6) . ?
C28 C29 1.359(8) . ?
C29 H29 0.9500 . ?
C29 C30 1.409(9) . ?
C30 H30 0.9500 . ?
C30 C31 1.331(11) . ?
C31 H31 0.9500 . ?
C32 H32 0.9500 . ?
C32 C33 1.410(7) . ?
C33 H33 0.9500 . ?
C34 C35 1.382(7) . ?
C34 C39 1.382(7) . ?
C35 H35 0.9500 . ?
C35 C36 1.392(7) . ?
C36 H36 0.9500 . ?
C36 C37 1.360(7) . ?
C37 H37 0.9500 . ?
C37 C38 1.360(8) . ?
C38 H38 0.9500 . ?
C38 C39 1.388(7) . ?
C39 H39 0.9500 . ?
C41 H41A 0.9800 . ?
C41 H41B 0.9800 . ?
C41 H41C 0.9800 . ?
C41A H41D 0.9800 . ?
C41A H41E 0.9800 . ?
C41A H41F 0.9800 . ?
N3A H3A 0.8800 . ?
C3 H3B 0.9900 . ?
C3 H3C 0.9900 . ?
C3A H3AA 0.9900 . ?
C3A H3AB 0.9900 . ?
C3A C11A 1.86(5) . ?
C11A H11D 0.9799 . ?
C11A H11E 0.9799 . ?
C11A H11F 0.9801 . ?
C2A H2A 0.9500 . ?

loop_
_geom_torsion_atom_site_label_1
_geom_torsion_atom_site_label_2
_geom_torsion_atom_site_label_3
_geom_torsion_atom_site_label_4
_geom_torsion
_geom_torsion_site_symmetry_1
_geom_torsion_site_symmetry_2
_geom_torsion_site_symmetry_3
_geom_torsion_site_symmetry_4
_geom_torsion_publ_flag
S4 C40 S1A C12 175.0(4) . . . . ?
S4 C40 C2A C1 -177.0(6) . . . . ?
S4 N3 C4 C5 80.5(6) . . . . ?
S4 N3 C4 C13 -145.2(4) . . . . ?
S2 N4 C27 C26 80.6(4) . . . . ?
S2 N4 C27 C34 -153.6(3) . . . . ?
S2 C28 C29 C30 -172.3(4) . . . . ?
S3 C28 C29 C30 1.9(6) . . . . ?
S1 C2 C40 S4 170(2) . . . . ?
S1 C2 C12 C1 -6.5(11) . . . . ?
S1 C1 C12 C2 9.8(16) . . . . ?
O7 S2 N4 C27 179.2(3) . . . . ?
O7 S2 C28 S3 35.1(3) . . . . ?
O7 S2 C28 C29 -151.0(5) . . . . ?
O4 S2 N4 C27 49.6(4) . . . . ?
O4 S2 C28 S3 164.8(3) . . . . ?
O4 S2 C28 C29 -21.3(5) . . . . ?
N7 C5 C20 C19 0.5(5) . . . . ?
N7 C6 C7 C8 -3.0(8) . . . . ?
N7 C6 C19 C20 -0.7(5) . . . . ?
O8 S4 C40 S1 -154.1(5) . . . . ?
O8 S4 C40 C2 38(3) . . . . ?
O8 S4 C40 S1A 24.3(4) . . . . ?
O8 S4 C40 C2A -163.3(12) . . . . ?
O8 S4 N3 C4 -178.0(5) . . . . ?
O8 S4 N3A C4 -61.1(11) . . . . ?
N4 S2 C28 S3 -79.5(3) . . . . ?
N4 S2 C28 C29 94.4(5) . . . . ?
N4 C27 C34 C35 -130.2(5) . . . . ?
N4 C27 C34 C39 51.2(6) . . . . ?
O5 C22 C23 C24 -178.1(7) . . . . ?
C2 S1 C1 C12 -6.8(11) . . . . ?
C2 S1 C40 S4 -172.0(17) . . . . ?
O3 C22 C23 C24 3.0(10) . . . . ?
N1 C25 C32 C33 -0.3(5) . . . . ?
N1 C26 C27 N4 47.7(6) . . . . ?
N1 C26 C27 C34 -74.5(5) . . . . ?
N1 C26 C33 C32 1.1(5) . . . . ?
C1 S1 C40 S4 -174.3(4) . . . . ?
C1 S1 C40 C2 -2.3(17) . . . . ?
C1 C2 C40 S4 171.7(10) . . . . ?
C1 C2 C40 S1 2.0(15) . . . . ?
C1 C12 S1A C40 2.3(7) . . . . ?
C40 S4 N3 C4 -67.8(5) . . . . ?
C40 S4 N3A C4 73.2(9) . . . . ?
C40 S1 C1 C2 1.4(10) . . . . ?
C40 S1 C1 C12 -5.4(7) . . . . ?
C40 C2 C12 C1 -16(4) . . . . ?
N3 S4 C40 S1 104.3(5) . . . . ?
N3 S4 C40 C2 -64(3) . . . . ?
N3 C4 C5 N7 -132.9(5) . . . . ?
N3 C4 C5 C20 45.1(8) . . . . ?
N3 C4 C13 C14 134.4(6) . . . . ?
N3 C4 C13 C18 -46.3(7) . . . . ?
C4 C5 C20 C19 -177.7(5) . . . . ?
C4 C13 C14 C15 179.7(6) . . . . ?
C4 C13 C18 C17 179.8(5) . . . . ?
C5 N7 C6 C7 -176.0(4) . . . . ?
C5 N7 C6 C19 1.0(5) . . . . ?
C5 C4 C13 C14 -89.9(6) . . . . ?
C5 C4 C13 C18 89.4(6) . . . . ?
C5 C4 N3A S4 -76.3(10) . . . . ?
C6 N7 C5 C4 177.5(4) . . . . ?
C6 N7 C5 C20 -0.9(5) . . . . ?
C6 C7 C8 C9 177.0(5) . . . . ?
C6 C19 C20 C5 0.2(5) . . . . ?
C7 C6 C19 C20 176.0(5) . . . . ?
C7 C8 C9 O2 176.5(6) . . . . ?
C7 C8 C9 O1 -5.4(9) . . . . ?
C9 O1 C3 C11 149.1(8) . . . . ?
C9 O1 C3A C11A -140.5(16) . . . . ?
C12 C2 C40 S4 -178(2) . . . . ?
C12 C2 C40 S1 13(5) . . . . ?
C12 C1 C2A C40 5.5(16) . . . . ?
C13 C4 C5 N7 92.5(6) . . . . ?
C13 C4 C5 C20 -89.5(7) . . . . ?
C13 C4 N3A S4 127.9(8) . . . . ?
C13 C14 C15 C16 -0.2(10) . . . . ?
C14 C13 C18 C17 -0.9(8) . . . . ?
C14 C15 C16 C17 0.6(10) . . . . ?
C15 C16 C17 C18 -1.2(10) . . . . ?
C16 C17 C18 C13 1.3(9) . . . . ?
C18 C13 C14 C15 0.3(9) . . . . ?
C19 C6 C7 C8 -179.3(5) . . . . ?
C21 O3 C22 O5 6.4(11) . . . . ?
C21 O3 C22 C23 -174.6(8) . . . . ?
C22 O3 C21 C41 174(2) . . . . ?
C22 O3 C21 C41A -113.9(17) . . . . ?
C22 C23 C24 C25 176.1(6) . . . . ?
C23 C24 C25 N1 -5.9(8) . . . . ?
C23 C24 C25 C32 174.7(6) . . . . ?
C24 C25 C32 C33 179.1(5) . . . . ?
C25 N1 C26 C27 177.6(4) . . . . ?
C25 N1 C26 C33 -1.3(5) . . . . ?
C25 C32 C33 C26 -0.5(6) . . . . ?
C26 N1 C25 C24 -178.5(4) . . . . ?
C26 N1 C25 C32 1.0(5) . . . . ?
C26 C27 C34 C35 -4.5(6) . . . . ?
C26 C27 C34 C39 176.8(4) . . . . ?
C27 C26 C33 C32 -177.8(5) . . . . ?
C27 C34 C35 C36 -178.4(5) . . . . ?
C27 C34 C39 C38 177.6(5) . . . . ?
C28 S2 N4 C27 -64.8(4) . . . . ?
C28 S3 C31 C30 0.5(6) . . . . ?
C28 C29 C30 C31 -1.5(8) . . . . ?
C29 C30 C31 S3 0.5(9) . . . . ?
C31 S3 C28 S2 173.4(4) . . . . ?
C31 S3 C28 C29 -1.4(5) . . . . ?
C33 C26 C27 N4 -133.6(5) . . . . ?
C33 C26 C27 C34 104.2(6) . . . . ?
C34 C35 C36 C37 0.0(10) . . . . ?
C35 C34 C39 C38 -1.1(9) . . . . ?
C35 C36 C37 C38 0.6(10) . . . . ?
C36 C37 C38 C39 -1.4(10) . . . . ?
C37 C38 C39 C34 1.6(10) . . . . ?
C39 C34 C35 C36 0.3(8) . . . . ?
O6 S4 C40 S1 -23.6(6) . . . . ?
O6 S4 C40 C2 168(3) . . . . ?
O6 S4 C40 S1A 154.9(4) . . . . ?
O6 S4 C40 C2A -32.8(12) . . . . ?
O6 S4 N3 C4 54.1(5) . . . . ?
O6 S4 N3A C4 178.3(9) . . . . ?
N3A S4 C40 S1A -124.2(5) . . . . ?
N3A S4 C40 C2A 48.1(13) . . . . ?
N3A C4 C5 N7 -66.1(8) . . . . ?
N3A C4 C5 C20 111.9(8) . . . . ?
N3A C4 C13 C14 66.7(9) . . . . ?
N3A C4 C13 C18 -114.0(9) . . . . ?
C3 O1 C9 O2 -26.1(16) . . . . ?
C3 O1 C9 C8 155.8(15) . . . . ?
C3A O1 C9 O2 10.9(13) . . . . ?
C3A O1 C9 C8 -167.2(10) . . . . ?
S1A C40 C2A C1 -4.2(16) . . . . ?
C2A C1 C12 S1A -5.2(13) . . . . ?
C2A C40 S1A C12 1.5(11) . . . . ?
